data_2207573
loop_
_publ_author_name
'Wang, Lei'
'Li, Jiang-Sheng'
'Zhao, Guang-Le'
'Huang, Peng-Mian'
'Zeng, Tao'

_publ_section_title
;
 9-(2-Pyridylmethyl)carbazole
;
_journal_coeditor_code IS6145
_journal_issue 12
_journal_name_full 'Acta Crystallographica Section E'
_journal_page_first o4060
_journal_page_last o4061
_journal_paper_doi 10.1107/S1600536805036196
_journal_volume 61
_journal_year 2005
_chemical_formula_iupac 'C18 H14 N2'
_chemical_formula_moiety 'C18 H14 N2'
_chemical_formula_sum 'C18 H14 N2'
_chemical_formula_weight 258.31
_chemical_melting_point 392.6(7)
_chemical_name_systematic
;
9-(2-pyridylmethyl)carbazole
;
_space_group_IT_number 2
_symmetry_cell_setting triclinic
_symmetry_space_group_name_Hall '-P 1'
_symmetry_space_group_name_H-M 'P -1'
_atom_sites_solution_hydrogens geom
_atom_sites_solution_primary direct
_atom_sites_solution_secondary difmap
_cell_angle_alpha 80.269(3)
_cell_angle_beta 81.207(3)
_cell_angle_gamma 76.412(3)
_cell_formula_units_Z 6
_cell_length_a 9.8420(16)
_cell_length_b 12.501(2)
_cell_length_c 17.696(3)
_cell_measurement_reflns_used 3015
_cell_measurement_temperature 294(2)
_cell_measurement_theta_max 22.30
_cell_measurement_theta_min 2.38
_cell_volume 2071.2(6)
_computing_cell_refinement 'SAINT (Bruker, 1997)'
_computing_data_collection 'SMART (Bruker, 1997)'
_computing_data_reduction SAINT
_computing_molecular_graphics 'SHELXTL (Bruker, 1997)'
_computing_publication_material SHELXTL
_computing_structure_refinement 'SHELXL97 (Sheldrick, 1997)'
_computing_structure_solution 'SHELXS97 (Sheldrick, 1997)'
_diffrn_ambient_temperature 294(2)
_diffrn_measured_fraction_theta_full 0.994
_diffrn_measured_fraction_theta_max 0.994
_diffrn_measurement_device_type 'Bruker SMART CCD area-detector'
_diffrn_measurement_method '\f and \w'
_diffrn_radiation_monochromator graphite
_diffrn_radiation_source 'fine-focus sealed tube'
_diffrn_radiation_type MoK\a
_diffrn_radiation_wavelength 0.71073
_diffrn_reflns_av_R_equivalents 0.0194
_diffrn_reflns_av_sigmaI/netI 0.0439
_diffrn_reflns_limit_h_max 11
_diffrn_reflns_limit_h_min -11
_diffrn_reflns_limit_k_max 14
_diffrn_reflns_limit_k_min -13
_diffrn_reflns_limit_l_max 21
_diffrn_reflns_limit_l_min -18
_diffrn_reflns_number 10635
_diffrn_reflns_theta_full 25.01
_diffrn_reflns_theta_max 25.01
_diffrn_reflns_theta_min 1.92
_diffrn_standards_decay_% 0
_diffrn_standards_number 0
_exptl_absorpt_coefficient_mu 0.074
_exptl_absorpt_correction_T_max 0.988
_exptl_absorpt_correction_T_min 0.960
_exptl_absorpt_correction_type multi-scan
_exptl_absorpt_process_details '(SADABS; Sheldrick, 1996)'
_exptl_crystal_colour colourless
_exptl_crystal_density_diffrn 1.243
_exptl_crystal_density_method 'not measured'
_exptl_crystal_description block
_exptl_crystal_F_000 816
_exptl_crystal_size_max 0.30
_exptl_crystal_size_mid 0.22
_exptl_crystal_size_min 0.16
_refine_diff_density_max 0.146
_refine_diff_density_min -0.155
_refine_ls_extinction_method none
_refine_ls_goodness_of_fit_ref 1.045
_refine_ls_hydrogen_treatment constr
_refine_ls_matrix_type full
_refine_ls_number_parameters 541
_refine_ls_number_reflns 7266
_refine_ls_number_restraints 0
_refine_ls_restrained_S_all 1.045
_refine_ls_R_factor_all 0.0957
_refine_ls_R_factor_gt 0.0453
_refine_ls_shift/su_max 0.000
_refine_ls_shift/su_mean 0.000
_refine_ls_structure_factor_coef Fsqd
_refine_ls_weighting_details 'calc w=1/[\s^2^(Fo^2^)+(0.0553P)^2^+0.1491P] where P=(Fo^2^+2Fc^2^)/3'
_refine_ls_weighting_scheme calc
_refine_ls_wR_factor_gt 0.1028
_refine_ls_wR_factor_ref 0.1312
_reflns_number_gt 4202
_reflns_number_total 7266
_reflns_threshold_expression I>2\s(I)
_cod_data_source_file is6145.cif
_cod_data_source_block I
_cod_depositor_comments
;
The following automatic conversions were performed:
'_symmetry_cell_setting' value 'Triclinic' changed to 'triclinic'
according to '/home/saulius/struct/CIF-dictionaries/cif_core.dic'
dictionary named 'cif_core.dic' version 2.4.1 from 2010-06-29.

Automatic conversion script
Id: cif_fix_enum 1527 2010-12-29 10:47:43Z saulius 

The following automatic conversions were performed:

'_chemical_melting_point' value '392-393.3' was changed to '392.6(7)'
- the average value was taken and precision was estimated.

Automatic conversion script
Id: cif_fix_values 1646 2011-03-28 12:23:43Z adriana 

The following automatic conversions were performed:

'_chemical_melting_point' value '392-393.3' was changed to '392.6(7)'
- the average value was taken and precision was
estimated.

'_symmetry_cell_setting' value 'Triclinic' changed to
'triclinic' according to
/home/saulius/struct/CIF-dictionaries/cif_core.dic dictionary named
'cif_core.dic' version 2.4.1 from 2010-06-29.

Automatic conversion script
Id: cif_fix_values 1715 2011-07-08 13:25:40Z adriana 
;
_cod_database_code 2207573
_cod_database_fobs_code 2207573

loop_
_symmetry_equiv_pos_as_xyz
'x, y, z'
'-x, -y, -z'

loop_
_atom_site_label
_atom_site_fract_x
_atom_site_fract_y
_atom_site_fract_z
_atom_site_U_iso_or_equiv
_atom_site_adp_type
_atom_site_calc_flag
_atom_site_refinement_flags
_atom_site_occupancy
_atom_site_type_symbol
N1 1.02427(18) 0.19600(16) 0.95996(11) 0.0623(5) Uani d . 1 N
N2 1.34245(19) 0.27838(15) 0.99386(10) 0.0642(5) Uani d . 1 N
N3 0.15877(19) 0.49046(16) 0.66581(10) 0.0622(5) Uani d . 1 N
N4 0.08656(19) 0.64208(14) 0.47500(10) 0.0619(5) Uani d . 1 N
N5 0.19810(17) 0.14161(14) 0.37409(9) 0.0532(4) Uani d . 1 N
N6 0.1341(2) 0.02681(17) 0.57677(11) 0.0718(6) Uani d . 1 N
C1 0.9452(2) 0.14273(17) 1.01929(12) 0.0560(6) Uani d . 1 C
C2 0.9864(3) 0.0763(2) 1.08644(14) 0.0731(7) Uani d . 1 C
H2 1.0787 0.0627 1.0978 0.088 Uiso calc R 1 H
C3 0.8855(3) 0.0314(2) 1.13569(14) 0.0792(7) Uani d . 1 C
H3 0.9109 -0.0142 1.1808 0.095 Uiso calc R 1 H
C4 0.7476(3) 0.0520(2) 1.12024(14) 0.0763(7) Uani d . 1 C
H4 0.6819 0.0210 1.1552 0.092 Uiso calc R 1 H
C5 0.7065(2) 0.11803(17) 1.05345(13) 0.0615(6) Uani d . 1 C
H5 0.6138 0.1314 1.0429 0.074 Uiso calc R 1 H
C6 0.8055(2) 0.16416(16) 1.00222(11) 0.0505(5) Uani d . 1 C
C7 0.8010(2) 0.23387(16) 0.92870(11) 0.0483(5) Uani d . 1 C
C8 0.6954(2) 0.28168(17) 0.88186(12) 0.0582(6) Uani d . 1 C
H8 0.6043 0.2708 0.8971 0.070 Uiso calc R 1 H
C9 0.7265(3) 0.3453(2) 0.81276(13) 0.0705(7) Uani d . 1 C
H9 0.6564 0.3772 0.7810 0.085 Uiso calc R 1 H
C10 0.8616(3) 0.3620(2) 0.79043(14) 0.0782(7) Uani d . 1 C
H10 0.8803 0.4058 0.7437 0.094 Uiso calc R 1 H
C11 0.9686(3) 0.3162(2) 0.83484(14) 0.0724(7) Uani d . 1 C
H11 1.0592 0.3277 0.8189 0.087 Uiso calc R 1 H
C12 0.9373(2) 0.25181(18) 0.90464(12) 0.0553(5) Uani d . 1 C
C13 1.1733(2) 0.1935(2) 0.95712(14) 0.0723(7) Uani d . 1 C
H13A 1.2131 0.2043 0.9035 0.087 Uiso calc R 1 H
H13B 1.2195 0.1203 0.9799 0.087 Uiso calc R 1 H
C14 1.2059(2) 0.27943(18) 0.99812(12) 0.0556(5) Uani d . 1 C
C15 1.1043(3) 0.3515(2) 1.03761(14) 0.0819(8) Uani d . 1 C
H15 1.0097 0.3501 1.0396 0.098 Uiso calc R 1 H
C16 1.1435(4) 0.4258(2) 1.07420(17) 0.1003(9) Uani d . 1 C
H16 1.0760 0.4751 1.1016 0.120 Uiso calc R 1 H
C17 1.2830(4) 0.4265(2) 1.06986(16) 0.0880(8) Uani d . 1 C
H17 1.3128 0.4761 1.0939 0.106 Uiso calc R 1 H
C18 1.3773(3) 0.3523(2) 1.02925(14) 0.0755(7) Uani d . 1 C
H18 1.4722 0.3533 1.0260 0.091 Uiso calc R 1 H
C19 0.1823(2) 0.5425(2) 0.72423(13) 0.0653(6) Uani d . 1 C
C20 0.1286(3) 0.6508(2) 0.73881(19) 0.0985(10) Uani d . 1 C
H20 0.0690 0.7012 0.7070 0.118 Uiso calc R 1 H
C21 0.1680(4) 0.6809(3) 0.8034(2) 0.1189(13) Uani d . 1 C
H21 0.1344 0.7529 0.8152 0.143 Uiso calc R 1 H
C22 0.2563(4) 0.6050(4) 0.8501(2) 0.1122(12) Uani d . 1 C
H22 0.2796 0.6270 0.8933 0.135 Uiso calc R 1 H
C23 0.3101(3) 0.4998(3) 0.83534(14) 0.0811(8) Uani d . 1 C
H23 0.3701 0.4504 0.8674 0.097 Uiso calc R 1 H
C24 0.2741(2) 0.4667(2) 0.77114(12) 0.0591(6) Uani d . 1 C
C25 0.3104(2) 0.36477(18) 0.73840(11) 0.0512(5) Uani d . 1 C
C26 0.3953(2) 0.2597(2) 0.75725(13) 0.0656(6) Uani d . 1 C
H26 0.4449 0.2452 0.7999 0.079 Uiso calc R 1 H
C27 0.4049(3) 0.1784(2) 0.71257(16) 0.0777(7) Uani d . 1 C
H27 0.4622 0.1088 0.7248 0.093 Uiso calc R 1 H
C28 0.3313(3) 0.1983(2) 0.65002(16) 0.0790(7) Uani d . 1 C
H28 0.3395 0.1415 0.6207 0.095 Uiso calc R 1 H
C29 0.2459(2) 0.2995(2) 0.62961(13) 0.0678(6) Uani d . 1 C
H29 0.1953 0.3118 0.5875 0.081 Uiso calc R 1 H
C30 0.2375(2) 0.38279(18) 0.67362(11) 0.0518(5) Uani d . 1 C
C31 0.0789(2) 0.5425(2) 0.60225(12) 0.0728(7) Uani d . 1 C
H31A 0.0000 0.5983 0.6207 0.087 Uiso calc R 1 H
H31B 0.0410 0.4868 0.5854 0.087 Uiso calc R 1 H
C32 0.1617(2) 0.59688(16) 0.53362(11) 0.0536(5) Uani d . 1 C
C33 0.3003(2) 0.60065(19) 0.53101(14) 0.0695(6) Uani d . 1 C
H33 0.3496 0.5689 0.5730 0.083 Uiso calc R 1 H
C34 0.3652(3) 0.6520(2) 0.46540(16) 0.0812(7) Uani d . 1 C
H34 0.4594 0.6550 0.4622 0.097 Uiso calc R 1 H
C35 0.2905(3) 0.6984(2) 0.40513(15) 0.0796(7) Uani d . 1 C
H35 0.3324 0.7334 0.3600 0.095 Uiso calc R 1 H
C36 0.1527(3) 0.69234(19) 0.41257(13) 0.0738(7) Uani d . 1 C
H36 0.1015 0.7253 0.3715 0.089 Uiso calc R 1 H
C37 0.2695(2) 0.22739(17) 0.35920(12) 0.0515(5) Uani d . 1 C
C38 0.2739(2) 0.30399(19) 0.40598(14) 0.0651(6) Uani d . 1 C
H38 0.2247 0.3034 0.4552 0.078 Uiso calc R 1 H
C39 0.3550(3) 0.3820(2) 0.37631(19) 0.0816(8) Uani d . 1 C
H39 0.3599 0.4351 0.4062 0.098 Uiso calc R 1 H
C40 0.4288(3) 0.3820(2) 0.30314(19) 0.0890(9) Uani d . 1 C
H40 0.4836 0.4344 0.2851 0.107 Uiso calc R 1 H
C41 0.4223(3) 0.3065(2) 0.25709(15) 0.0765(7) Uani d . 1 C
H41 0.4713 0.3081 0.2078 0.092 Uiso calc R 1 H
C42 0.3423(2) 0.22744(18) 0.28435(12) 0.0555(6) Uani d . 1 C
C43 0.3141(2) 0.13639(18) 0.25352(11) 0.0559(6) Uani d . 1 C
C44 0.3559(2) 0.0932(2) 0.18360(12) 0.0728(7) Uani d . 1 C
H44 0.4125 0.1268 0.1442 0.087 Uiso calc R 1 H
C45 0.3117(3) 0.0002(2) 0.17401(15) 0.0805(8) Uani d . 1 C
H45 0.3404 -0.0299 0.1281 0.097 Uiso calc R 1 H
C46 0.2254(3) -0.0493(2) 0.23167(15) 0.0762(7) Uani d . 1 C
H46 0.1967 -0.1118 0.2236 0.091 Uiso calc R 1 H
C47 0.1814(2) -0.00806(19) 0.30024(13) 0.0639(6) Uani d . 1 C
H47 0.1230 -0.0414 0.3387 0.077 Uiso calc R 1 H
C48 0.2267(2) 0.08497(17) 0.31056(11) 0.0521(5) Uani d . 1 C
C49 0.1175(2) 0.11155(18) 0.44667(11) 0.0554(5) Uani d . 1 C
H49A 0.0430 0.0790 0.4364 0.066 Uiso calc R 1 H
H49B 0.0731 0.1788 0.4690 0.066 Uiso calc R 1 H
C50 0.2002(2) 0.03139(16) 0.50548(12) 0.0509(5) Uani d . 1 C
C51 0.3291(3) -0.0339(2) 0.48731(15) 0.0817(8) Uani d . 1 C
H51 0.3728 -0.0287 0.4368 0.098 Uiso calc R 1 H
C52 0.3933(3) -0.1072(2) 0.5442(2) 0.1087(10) Uani d . 1 C
H52 0.4813 -0.1522 0.5328 0.130 Uiso calc R 1 H
C53 0.3285(4) -0.1137(3) 0.6168(2) 0.1053(11) Uani d . 1 C
H53 0.3704 -0.1631 0.6564 0.126 Uiso calc R 1 H
C54 0.2005(4) -0.0465(3) 0.63079(15) 0.0965(9) Uani d . 1 C
H54 0.1558 -0.0515 0.6811 0.116 Uiso calc R 1 H

loop_
_atom_site_aniso_label
_atom_site_aniso_U_11
_atom_site_aniso_U_22
_atom_site_aniso_U_33
_atom_site_aniso_U_12
_atom_site_aniso_U_13
_atom_site_aniso_U_23
N1 0.0442(10) 0.0801(13) 0.0678(13) -0.0180(10) -0.0009(9) -0.0235(10)
N2 0.0534(12) 0.0759(13) 0.0696(12) -0.0191(10) -0.0112(9) -0.0165(10)
N3 0.0603(11) 0.0679(13) 0.0505(11) -0.0043(10) -0.0121(9) 0.0052(9)
N4 0.0644(12) 0.0627(12) 0.0525(11) -0.0067(10) -0.0113(10) 0.0035(9)
N5 0.0555(10) 0.0591(11) 0.0429(10) -0.0162(9) 0.0020(8) -0.0025(8)
N6 0.0672(12) 0.0979(15) 0.0499(12) -0.0281(11) -0.0085(10) 0.0070(10)
C1 0.0532(14) 0.0603(14) 0.0562(14) -0.0074(11) -0.0050(11) -0.0208(11)
C2 0.0731(17) 0.0753(17) 0.0710(17) 0.0012(14) -0.0216(14) -0.0230(14)
C3 0.104(2) 0.0685(17) 0.0599(16) -0.0039(16) -0.0146(16) -0.0087(13)
C4 0.090(2) 0.0696(16) 0.0651(16) -0.0194(15) 0.0018(14) -0.0037(13)
C5 0.0585(14) 0.0593(14) 0.0650(15) -0.0149(12) 0.0010(12) -0.0085(12)
C6 0.0486(12) 0.0514(12) 0.0529(13) -0.0109(10) -0.0022(10) -0.0140(10)
C7 0.0470(12) 0.0521(12) 0.0491(12) -0.0146(10) 0.0015(10) -0.0172(10)
C8 0.0583(14) 0.0621(14) 0.0580(14) -0.0149(12) -0.0075(11) -0.0159(11)
C9 0.0849(18) 0.0720(16) 0.0572(15) -0.0197(14) -0.0120(13) -0.0087(12)
C10 0.103(2) 0.0837(18) 0.0515(15) -0.0349(17) 0.0004(15) -0.0072(13)
C11 0.0750(17) 0.0871(18) 0.0631(16) -0.0403(15) 0.0161(14) -0.0220(14)
C12 0.0522(13) 0.0649(14) 0.0536(14) -0.0177(11) 0.0019(11) -0.0211(11)
C13 0.0431(13) 0.0907(18) 0.0899(18) -0.0140(12) 0.0015(12) -0.0407(14)
C14 0.0491(13) 0.0622(14) 0.0561(13) -0.0108(11) -0.0036(10) -0.0139(11)
C15 0.0652(16) 0.0883(19) 0.096(2) -0.0120(15) 0.0018(14) -0.0410(16)
C16 0.104(2) 0.089(2) 0.115(2) -0.0130(19) -0.0020(19) -0.0549(18)
C17 0.117(3) 0.0784(19) 0.0846(19) -0.0340(18) -0.0251(18) -0.0251(15)
C18 0.0777(17) 0.0847(18) 0.0753(17) -0.0293(15) -0.0199(14) -0.0157(15)
C19 0.0675(15) 0.0638(16) 0.0584(15) -0.0163(13) 0.0090(12) -0.0031(12)
C20 0.108(2) 0.074(2) 0.097(2) -0.0145(17) 0.0287(18) -0.0081(17)
C21 0.147(3) 0.084(2) 0.123(3) -0.045(2) 0.060(3) -0.047(2)
C22 0.134(3) 0.130(3) 0.091(2) -0.071(3) 0.033(2) -0.048(2)
C23 0.0850(18) 0.111(2) 0.0587(16) -0.0473(18) 0.0041(13) -0.0184(15)
C24 0.0577(14) 0.0783(16) 0.0449(13) -0.0300(13) 0.0003(11) -0.0022(12)
C25 0.0431(12) 0.0664(15) 0.0437(12) -0.0204(11) -0.0049(10) 0.0052(11)
C26 0.0506(13) 0.0823(18) 0.0605(15) -0.0193(13) -0.0146(11) 0.0135(13)
C27 0.0661(16) 0.0641(17) 0.096(2) -0.0126(13) -0.0073(15) 0.0053(15)
C28 0.0776(18) 0.0760(19) 0.0861(19) -0.0220(15) -0.0008(15) -0.0192(15)
C29 0.0648(15) 0.0868(19) 0.0563(14) -0.0226(14) -0.0121(12) -0.0090(13)
C30 0.0465(12) 0.0643(15) 0.0426(12) -0.0160(11) -0.0047(10) 0.0036(10)
C31 0.0538(14) 0.0895(18) 0.0625(15) -0.0075(13) -0.0118(12) 0.0178(13)
C32 0.0528(13) 0.0515(13) 0.0522(13) -0.0060(11) -0.0077(11) -0.0010(10)
C33 0.0590(15) 0.0763(16) 0.0731(16) -0.0190(13) -0.0141(12) 0.0024(13)
C34 0.0677(16) 0.0843(18) 0.092(2) -0.0322(15) 0.0000(15) -0.0001(16)
C35 0.097(2) 0.0705(17) 0.0668(17) -0.0300(16) 0.0099(16) 0.0014(13)
C36 0.093(2) 0.0680(16) 0.0551(15) -0.0146(15) -0.0091(14) 0.0033(12)
C37 0.0444(12) 0.0513(13) 0.0553(13) -0.0072(10) -0.0108(10) 0.0023(10)
C38 0.0586(14) 0.0633(15) 0.0715(16) -0.0051(12) -0.0163(12) -0.0076(12)
C39 0.0729(17) 0.0600(16) 0.117(2) -0.0133(14) -0.0356(17) -0.0071(15)
C40 0.0742(18) 0.0738(19) 0.117(3) -0.0298(15) -0.0272(18) 0.0275(18)
C41 0.0676(16) 0.0802(18) 0.0759(17) -0.0245(15) -0.0138(13) 0.0220(15)
C42 0.0448(12) 0.0604(14) 0.0537(13) -0.0094(11) -0.0084(10) 0.0127(11)
C43 0.0499(13) 0.0664(14) 0.0442(13) -0.0056(11) -0.0067(10) 0.0043(11)
C44 0.0612(15) 0.098(2) 0.0456(14) -0.0014(15) -0.0036(11) 0.0040(13)
C45 0.0789(18) 0.097(2) 0.0583(16) 0.0104(17) -0.0194(14) -0.0219(15)
C46 0.0783(18) 0.0740(17) 0.0754(18) 0.0005(14) -0.0238(15) -0.0185(14)
C47 0.0624(15) 0.0630(15) 0.0641(15) -0.0093(12) -0.0096(12) -0.0064(12)
C48 0.0497(12) 0.0573(13) 0.0450(12) -0.0065(11) -0.0062(10) -0.0015(10)
C49 0.0477(12) 0.0636(14) 0.0489(12) -0.0092(11) 0.0009(10) -0.0009(10)
C50 0.0516(13) 0.0514(13) 0.0530(13) -0.0205(11) -0.0082(10) -0.0013(10)
C51 0.0718(17) 0.0815(18) 0.0789(18) 0.0083(15) -0.0141(14) -0.0051(15)
C52 0.095(2) 0.086(2) 0.130(3) 0.0107(18) -0.040(2) 0.010(2)
C53 0.107(3) 0.097(2) 0.114(3) -0.034(2) -0.060(2) 0.040(2)
C54 0.102(2) 0.128(3) 0.0628(18) -0.048(2) -0.0278(17) 0.0250(17)

loop_
_atom_type_symbol
_atom_type_description
_atom_type_scat_dispersion_real
_atom_type_scat_dispersion_imag
_atom_type_scat_source
C C 0.0033 0.0016 'International Tables Vol C Tables 4.2.6.8 and 6.1.1.4'
H H 0.0000 0.0000 'International Tables Vol C Tables 4.2.6.8 and 6.1.1.4'
N N 0.0061 0.0033 'International Tables Vol C Tables 4.2.6.8 and 6.1.1.4'

loop_
_geom_angle_atom_site_label_1
_geom_angle_atom_site_label_2
_geom_angle_atom_site_label_3
_geom_angle
C1 N1 C12 108.47(17)
C1 N1 C13 125.1(2)
C12 N1 C13 126.4(2)
C14 N2 C18 117.0(2)
C30 N3 C19 108.28(18)
C30 N3 C31 125.2(2)
C19 N3 C31 126.2(2)
C36 N4 C32 116.8(2)
C37 N5 C48 108.72(16)
C37 N5 C49 124.83(17)
C48 N5 C49 126.25(18)
C50 N6 C54 116.4(2)
N1 C1 C2 129.4(2)
N1 C1 C6 109.14(19)
C2 C1 C6 121.5(2)
C3 C2 C1 117.4(2)
C3 C2 H2 121.3
C1 C2 H2 121.3
C2 C3 C4 122.1(2)
C2 C3 H3 119.0
C4 C3 H3 119.0
C5 C4 C3 120.6(2)
C5 C4 H4 119.7
C3 C4 H4 119.7
C4 C5 C6 119.0(2)
C4 C5 H5 120.5
C6 C5 H5 120.5
C5 C6 C1 119.5(2)
C5 C6 C7 134.0(2)
C1 C6 C7 106.50(18)
C8 C7 C12 119.2(2)
C8 C7 C6 133.88(19)
C12 C7 C6 106.90(18)
C9 C8 C7 119.5(2)
C9 C8 H8 120.3
C7 C8 H8 120.3
C8 C9 C10 120.2(2)
C8 C9 H9 119.9
C10 C9 H9 119.9
C11 C10 C9 122.1(2)
C11 C10 H10 118.9
C9 C10 H10 118.9
C10 C11 C12 117.7(2)
C10 C11 H11 121.1
C12 C11 H11 121.1
N1 C12 C11 129.7(2)
N1 C12 C7 108.99(18)
C11 C12 C7 121.3(2)
N1 C13 C14 114.65(18)
N1 C13 H13A 108.6
C14 C13 H13A 108.6
N1 C13 H13B 108.6
C14 C13 H13B 108.6
H13A C13 H13B 107.6
N2 C14 C15 122.5(2)
N2 C14 C13 114.40(18)
C15 C14 C13 123.1(2)
C14 C15 C16 119.2(3)
C14 C15 H15 120.4
C16 C15 H15 120.4
C17 C16 C15 119.0(3)
C17 C16 H16 120.5
C15 C16 H16 120.5
C18 C17 C16 118.0(3)
C18 C17 H17 121.0
C16 C17 H17 121.0
N2 C18 C17 124.3(2)
N2 C18 H18 117.9
C17 C18 H18 117.9
N3 C19 C20 129.1(3)
N3 C19 C24 109.1(2)
C20 C19 C24 121.8(3)
C19 C20 C21 117.0(3)
C19 C20 H20 121.5
C21 C20 H20 121.5
C22 C21 C20 120.7(3)
C22 C21 H21 119.6
C20 C21 H21 119.6
C23 C22 C21 122.3(3)
C23 C22 H22 118.9
C21 C22 H22 118.9
C22 C23 C24 118.8(3)
C22 C23 H23 120.6
C24 C23 H23 120.6
C23 C24 C19 119.4(2)
C23 C24 C25 133.8(2)
C19 C24 C25 106.7(2)
C26 C25 C30 118.2(2)
C26 C25 C24 135.0(2)
C30 C25 C24 106.74(19)
C27 C26 C25 119.6(2)
C27 C26 H26 120.2
C25 C26 H26 120.2
C26 C27 C28 120.8(2)
C26 C27 H27 119.6
C28 C27 H27 119.6
C29 C28 C27 121.8(2)
C29 C28 H28 119.1
C27 C28 H28 119.1
C28 C29 C30 117.8(2)
C28 C29 H29 121.1
C30 C29 H29 121.1
C29 C30 N3 129.0(2)
C29 C30 C25 121.8(2)
N3 C30 C25 109.11(19)
N3 C31 C32 114.64(18)
N3 C31 H31A 108.6
C32 C31 H31A 108.6
N3 C31 H31B 108.6
C32 C31 H31B 108.6
H31A C31 H31B 107.6
N4 C32 C33 122.6(2)
N4 C32 C31 113.53(19)
C33 C32 C31 123.88(19)
C32 C33 C34 118.9(2)
C32 C33 H33 120.6
C34 C33 H33 120.6
C35 C34 C33 119.4(2)
C35 C34 H34 120.3
C33 C34 H34 120.3
C34 C35 C36 118.2(2)
C34 C35 H35 120.9
C36 C35 H35 120.9
N4 C36 C35 124.1(2)
N4 C36 H36 117.9
C35 C36 H36 117.9
C38 C37 N5 129.1(2)
C38 C37 C42 122.3(2)
N5 C37 C42 108.65(19)
C37 C38 C39 117.1(2)
C37 C38 H38 121.5
C39 C38 H38 121.5
C40 C39 C38 121.3(3)
C40 C39 H39 119.4
C38 C39 H39 119.4
C41 C40 C39 121.1(3)
C41 C40 H40 119.5
C39 C40 H40 119.5
C40 C41 C42 119.5(2)
C40 C41 H41 120.2
C42 C41 H41 120.2
C41 C42 C37 118.7(2)
C41 C42 C43 134.5(2)
C37 C42 C43 106.73(18)
C48 C43 C44 118.8(2)
C48 C43 C42 106.95(18)
C44 C43 C42 134.3(2)
C45 C44 C43 118.9(2)
C45 C44 H44 120.5
C43 C44 H44 120.5
C44 C45 C46 121.0(2)
C44 C45 H45 119.5
C46 C45 H45 119.5
C47 C46 C45 121.3(3)
C47 C46 H46 119.3
C45 C46 H46 119.3
C46 C47 C48 117.9(2)
C46 C47 H47 121.0
C48 C47 H47 121.0
N5 C48 C47 129.08(19)
N5 C48 C43 108.93(19)
C47 C48 C43 122.0(2)
N5 C49 C50 115.34(16)
N5 C49 H49A 108.4
C50 C49 H49A 108.4
N5 C49 H49B 108.4
C50 C49 H49B 108.4
H49A C49 H49B 107.5
N6 C50 C51 122.5(2)
N6 C50 C49 113.97(18)
C51 C50 C49 123.52(19)
C50 C51 C52 119.2(3)
C50 C51 H51 120.4
C52 C51 H51 120.4
C53 C52 C51 119.6(3)
C53 C52 H52 120.2
C51 C52 H52 120.2
C52 C53 C54 118.2(3)
C52 C53 H53 120.9
C54 C53 H53 120.9
N6 C54 C53 124.2(3)
N6 C54 H54 117.9
C53 C54 H54 117.9

loop_
_geom_bond_atom_site_label_1
_geom_bond_atom_site_label_2
_geom_bond_distance
N1 C1 1.382(3)
N1 C12 1.387(3)
N1 C13 1.453(3)
N2 C14 1.331(3)
N2 C18 1.331(3)
N3 C30 1.382(3)
N3 C19 1.384(3)
N3 C31 1.445(3)
N4 C36 1.333(3)
N4 C32 1.335(2)
N5 C37 1.384(3)
N5 C48 1.387(2)
N5 C49 1.444(2)
N6 C50 1.327(2)
N6 C54 1.339(3)
C1 C2 1.386(3)
C1 C6 1.408(3)
C2 C3 1.376(3)
C2 H2 0.9300
C3 C4 1.382(4)
C3 H3 0.9300
C4 C5 1.379(3)
C4 H4 0.9300
C5 C6 1.386(3)
C5 H5 0.9300
C6 C7 1.439(3)
C7 C8 1.389(3)
C7 C12 1.402(3)
C8 C9 1.376(3)
C8 H8 0.9300
C9 C10 1.382(3)
C9 H9 0.9300
C10 C11 1.368(3)
C10 H10 0.9300
C11 C12 1.390(3)
C11 H11 0.9300
C13 C14 1.510(3)
C13 H13A 0.9700
C13 H13B 0.9700
C14 C15 1.370(3)
C15 C16 1.371(3)
C15 H15 0.9300
C16 C17 1.366(4)
C16 H16 0.9300
C17 C18 1.362(3)
C17 H17 0.9300
C18 H18 0.9300
C19 C20 1.386(3)
C19 C24 1.401(3)
C20 C21 1.397(4)
C20 H20 0.9300
C21 C22 1.381(5)
C21 H21 0.9300
C22 C23 1.351(4)
C22 H22 0.9300
C23 C24 1.392(3)
C23 H23 0.9300
C24 C25 1.435(3)
C25 C26 1.399(3)
C25 C30 1.403(3)
C26 C27 1.367(3)
C26 H26 0.9300
C27 C28 1.371(3)
C27 H27 0.9300
C28 C29 1.370(3)
C28 H28 0.9300
C29 C30 1.382(3)
C29 H29 0.9300
C31 C32 1.510(3)
C31 H31A 0.9700
C31 H31B 0.9700
C32 C33 1.369(3)
C33 C34 1.372(3)
C33 H33 0.9300
C34 C35 1.358(3)
C34 H34 0.9300
C35 C36 1.362(3)
C35 H35 0.9300
C36 H36 0.9300
C37 C38 1.379(3)
C37 C42 1.406(3)
C38 C39 1.388(3)
C38 H38 0.9300
C39 C40 1.384(4)
C39 H39 0.9300
C40 C41 1.366(4)
C40 H40 0.9300
C41 C42 1.385(3)
C41 H41 0.9300
C42 C43 1.440(3)
C43 C48 1.396(3)
C43 C44 1.399(3)
C44 C45 1.378(4)
C44 H44 0.9300
C45 C46 1.383(3)
C45 H45 0.9300
C46 C47 1.368(3)
C46 H46 0.9300
C47 C48 1.387(3)
C47 H47 0.9300
C49 C50 1.508(3)
C49 H49A 0.9700
C49 H49B 0.9700
C50 C51 1.363(3)
C51 C52 1.365(3)
C51 H51 0.9300
C52 C53 1.343(4)
C52 H52 0.9300
C53 C54 1.354(4)
C53 H53 0.9300
C54 H54 0.9300

loop_
_geom_hbond_atom_site_label_D
_geom_hbond_atom_site_label_H
_geom_hbond_atom_site_label_A
_geom_hbond_site_symmetry_A
_geom_hbond_distance_DH
_geom_hbond_distance_HA
_geom_hbond_distance_DA
_geom_hbond_angle_DHA
_geom_hbond_publ_flag
C49 H49A N6 2_556 0.97 2.48 3.445(3) 172 yes

loop_
_geom_torsion_atom_site_label_1
_geom_torsion_atom_site_label_2
_geom_torsion_atom_site_label_3
_geom_torsion_atom_site_label_4
_geom_torsion
C12 N1 C1 C2 179.3(2)
C13 N1 C1 C2 -0.9(3)
C12 N1 C1 C6 0.1(2)
C13 N1 C1 C6 179.80(18)
N1 C1 C2 C3 -178.8(2)
C6 C1 C2 C3 0.4(3)
C1 C2 C3 C4 -0.8(4)
C2 C3 C4 C5 0.9(4)
C3 C4 C5 C6 -0.4(3)
C4 C5 C6 C1 0.0(3)
C4 C5 C6 C7 179.0(2)
N1 C1 C6 C5 179.33(17)
C2 C1 C6 C5 0.0(3)
N1 C1 C6 C7 0.1(2)
C2 C1 C6 C7 -179.29(18)
C5 C6 C7 C8 0.6(4)
C1 C6 C7 C8 179.7(2)
C5 C6 C7 C12 -179.3(2)
C1 C6 C7 C12 -0.2(2)
C12 C7 C8 C9 0.2(3)
C6 C7 C8 C9 -179.6(2)
C7 C8 C9 C10 -0.4(3)
C8 C9 C10 C11 0.6(4)
C9 C10 C11 C12 -0.5(4)
C1 N1 C12 C11 -179.6(2)
C13 N1 C12 C11 0.6(3)
C1 N1 C12 C7 -0.2(2)
C13 N1 C12 C7 -179.90(19)
C10 C11 C12 N1 179.7(2)
C10 C11 C12 C7 0.3(3)
C8 C7 C12 N1 -179.69(17)
C6 C7 C12 N1 0.2(2)
C8 C7 C12 C11 -0.2(3)
C6 C7 C12 C11 179.71(18)
C1 N1 C13 C14 -85.4(3)
C12 N1 C13 C14 94.3(3)
C18 N2 C14 C15 -0.8(3)
C18 N2 C14 C13 -179.8(2)
N1 C13 C14 N2 -178.6(2)
N1 C13 C14 C15 2.5(3)
N2 C14 C15 C16 0.1(4)
C13 C14 C15 C16 179.0(2)
C14 C15 C16 C17 0.4(4)
C15 C16 C17 C18 -0.2(4)
C14 N2 C18 C17 1.0(4)
C16 C17 C18 N2 -0.5(4)
C30 N3 C19 C20 178.6(2)
C31 N3 C19 C20 5.1(4)
C30 N3 C19 C24 -1.5(2)
C31 N3 C19 C24 -175.00(19)
N3 C19 C20 C21 178.7(2)
C24 C19 C20 C21 -1.1(4)
C19 C20 C21 C22 -0.1(4)
C20 C21 C22 C23 1.0(5)
C21 C22 C23 C24 -0.6(4)
C22 C23 C24 C19 -0.7(3)
C22 C23 C24 C25 179.7(2)
N3 C19 C24 C23 -178.29(19)
C20 C19 C24 C23 1.6(3)
N3 C19 C24 C25 1.4(2)
C20 C19 C24 C25 -178.7(2)
C23 C24 C25 C26 -0.2(4)
C19 C24 C25 C26 -179.8(2)
C23 C24 C25 C30 178.9(2)
C19 C24 C25 C30 -0.8(2)
C30 C25 C26 C27 0.0(3)
C24 C25 C26 C27 179.0(2)
C25 C26 C27 C28 -0.7(3)
C26 C27 C28 C29 0.2(4)
C27 C28 C29 C30 1.0(4)
C28 C29 C30 N3 -179.1(2)
C28 C29 C30 C25 -1.6(3)
C19 N3 C30 C29 178.8(2)
C31 N3 C30 C29 -7.7(3)
C19 N3 C30 C25 1.0(2)
C31 N3 C30 C25 174.59(18)
C26 C25 C30 C29 1.1(3)
C24 C25 C30 C29 -178.10(19)
C26 C25 C30 N3 179.09(17)
C24 C25 C30 N3 -0.2(2)
C30 N3 C31 C32 -86.9(3)
C19 N3 C31 C32 85.5(3)
C36 N4 C32 C33 -0.2(3)
C36 N4 C32 C31 179.52(19)
N3 C31 C32 N4 178.51(19)
N3 C31 C32 C33 -1.8(3)
N4 C32 C33 C34 -0.6(3)
C31 C32 C33 C34 179.8(2)
C32 C33 C34 C35 0.5(4)
C33 C34 C35 C36 0.3(4)
C32 N4 C36 C35 1.0(3)
C34 C35 C36 N4 -1.1(4)
C48 N5 C37 C38 -179.0(2)
C49 N5 C37 C38 -3.8(3)
C48 N5 C37 C42 1.4(2)
C49 N5 C37 C42 176.56(17)
N5 C37 C38 C39 179.92(19)
C42 C37 C38 C39 -0.5(3)
C37 C38 C39 C40 -0.4(3)
C38 C39 C40 C41 1.1(4)
C39 C40 C41 C42 -0.9(4)
C40 C41 C42 C37 0.0(3)
C40 C41 C42 C43 -178.6(2)
C38 C37 C42 C41 0.7(3)
N5 C37 C42 C41 -179.63(17)
C38 C37 C42 C43 179.66(18)
N5 C37 C42 C43 -0.7(2)
C41 C42 C43 C48 178.5(2)
C37 C42 C43 C48 -0.2(2)
C41 C42 C43 C44 -0.7(4)
C37 C42 C43 C44 -179.4(2)
C48 C43 C44 C45 -1.3(3)
C42 C43 C44 C45 177.8(2)
C43 C44 C45 C46 1.2(4)
C44 C45 C46 C47 -0.3(4)
C45 C46 C47 C48 -0.3(3)
C37 N5 C48 C47 178.1(2)
C49 N5 C48 C47 3.0(3)
C37 N5 C48 C43 -1.6(2)
C49 N5 C48 C43 -176.64(17)
C46 C47 C48 N5 -179.5(2)
C46 C47 C48 C43 0.1(3)
C44 C43 C48 N5 -179.56(18)
C42 C43 C48 N5 1.1(2)
C44 C43 C48 C47 0.7(3)
C42 C43 C48 C47 -178.61(18)
C37 N5 C49 C50 -86.8(2)
C48 N5 C49 C50 87.5(2)
C54 N6 C50 C51 -0.4(3)
C54 N6 C50 C49 177.4(2)
N5 C49 C50 N6 163.81(18)
N5 C49 C50 C51 -18.5(3)
N6 C50 C51 C52 0.1(4)
C49 C50 C51 C52 -177.4(2)
C50 C51 C52 C53 0.1(5)
C51 C52 C53 C54 0.0(5)
C50 N6 C54 C53 0.5(4)
C52 C53 C54 N6 -0.2(5)

loop_
_cod_related_entry_id
_cod_related_entry_database
_cod_related_entry_code
1 ChemSpider 24734788
